data_7238727
loop_
_publ_author_name
'Yang, Lijian'
'Ye, Junwei'
'Xu, Lifeng'
'Yang, Xinyu'
'Gong, Weitao'
'Lin, Yuan'
'Ning, Guiling'

_publ_section_title
;
 Synthesis and properties of aggregation-induced emission enhancement
 compounds derived from triarylcyclopentadiene
;
_journal_issue 30
_journal_name_full 'RSC Advances'
_journal_page_first 11529
_journal_paper_doi 10.1039/c2ra21622a
_journal_volume 2
_journal_year 2012
_chemical_formula_sum 'C27 H20'
_chemical_formula_weight 344.43
_space_group_IT_number 29
_space_group_name_Hall 'P 2c -2ac'
_space_group_name_H-M_alt 'P c a 21'
_symmetry_cell_setting orthorhombic
_symmetry_space_group_name_H-M 'P c a 21'
_atom_sites_solution_hydrogens geom
_atom_sites_solution_primary direct
_atom_sites_solution_secondary difmap
_audit_creation_method SHELXL-97
_cell_angle_alpha 90.00
_cell_angle_beta 90.00
_cell_angle_gamma 90.00
_cell_formula_units_Z 4
_cell_length_a 14.060(5)
_cell_length_b 17.548(6)
_cell_length_c 7.824(3)
_cell_measurement_reflns_used 10706
_cell_measurement_temperature 293(2)
_cell_measurement_theta_max 17.656
_cell_measurement_theta_min 2.322
_cell_volume 1930.4(12)
_computing_cell_refinement PROCESS-AUTO
_computing_data_collection PROCESS-AUTO
_computing_data_reduction PROCESS-AUTO
_computing_molecular_graphics 'SHELXL-97 (Sheldrick, 1997)'
_computing_publication_material 'SHELXL-97 (Sheldrick, 1997)'
_computing_structure_refinement 'SHELXL-97 (Sheldrick, 1997)'
_computing_structure_solution 'SHELXS-97 (Sheldrick, 1990)'
_diffrn_ambient_temperature 293(2)
_diffrn_detector_area_resol_mean 10.0
_diffrn_measured_fraction_theta_full 0.979
_diffrn_measured_fraction_theta_max 0.979
_diffrn_measurement_device_type 'Rigaku RAXIS-RAPID'
_diffrn_measurement_method 'Omega scan'
_diffrn_radiation_monochromator graphite
_diffrn_radiation_source 'fine-focus sealed tube'
_diffrn_radiation_type MoK\a
_diffrn_radiation_wavelength 0.71073
_diffrn_reflns_av_R_equivalents 0.0504
_diffrn_reflns_av_sigmaI/netI 0.0699
_diffrn_reflns_limit_h_max 18
_diffrn_reflns_limit_h_min -18
_diffrn_reflns_limit_k_max 10
_diffrn_reflns_limit_k_min -22
_diffrn_reflns_limit_l_max 10
_diffrn_reflns_limit_l_min -10
_diffrn_reflns_number 10218
_diffrn_reflns_theta_full 27.69
_diffrn_reflns_theta_max 27.69
_diffrn_reflns_theta_min 1.86
_diffrn_standards_decay_% none
_diffrn_standards_interval_count none
_diffrn_standards_interval_time none
_diffrn_standards_number none
_exptl_absorpt_coefficient_mu 0.067
_exptl_absorpt_correction_T_max 0.9881
_exptl_absorpt_correction_T_min 0.9867
_exptl_absorpt_correction_type multi-scan
_exptl_absorpt_process_details
;
Higashi, T. (1995) Progrom for Absorption Correcttion.
Rigaku Corporation, Tokyo, Japan.
;
_exptl_crystal_colour yellow
_exptl_crystal_density_diffrn 1.185
_exptl_crystal_density_meas ?
_exptl_crystal_density_method 'not measured'
_exptl_crystal_description block
_exptl_crystal_F_000 728
_exptl_crystal_size_max 0.20
_exptl_crystal_size_mid 0.20
_exptl_crystal_size_min 0.18
_refine_diff_density_max 0.099
_refine_diff_density_min -0.139
_refine_diff_density_rms 0.028
_refine_ls_abs_structure_details 'Flack H D (1983), Acta Cryst. A39, 876-881'
_refine_ls_abs_structure_Flack 10(10)
_refine_ls_extinction_coef 0
_refine_ls_extinction_method none
_refine_ls_goodness_of_fit_ref 0.989
_refine_ls_hydrogen_treatment constr
_refine_ls_matrix_type full
_refine_ls_number_parameters 245
_refine_ls_number_reflns 4242
_refine_ls_number_restraints 1
_refine_ls_restrained_S_all 0.989
_refine_ls_R_factor_all 0.1531
_refine_ls_R_factor_gt 0.0528
_refine_ls_shift/su_max 0.004
_refine_ls_shift/su_mean 0.001
_refine_ls_structure_factor_coef Fsqd
_refine_ls_weighting_details 'calc w=1/[\s^2^(Fo^2^)+(0.0318P)^2^+0.0590P] where P=(Fo^2^+2Fc^2^)/3'
_refine_ls_weighting_scheme calc
_refine_ls_wR_factor_gt 0.0875
_refine_ls_wR_factor_ref 0.1156
_reflns_number_gt 1888
_reflns_number_total 4242
_reflns_threshold_expression >2sigma(I)
_cod_data_source_file c2ra21622a.txt
_cod_data_source_block 5
_cod_depositor_comments
;
The following automatic conversions were performed:

data item '_symmetry_cell_setting' value 'Orthorhombic' was changed
to 'orthorhombic' in accordance with the
/home/saulius/struct/COD-crude-data/automatic-downloads/DataCite-retrospective/RSC/depositions/lib/dictionaries/cif_core.dic
dictionary named 'cif_core.dic' version 2.4.2 last updated on
2011-04-26.

data item '_exptl_crystal_density_meas' value 'not measured' was
changed to '?' -- the value is perceived as not measured.

Automatic conversion script
Id: cif_fix_values 6909 2019-04-08 15:41:33Z antanas 
;
_cod_original_sg_symbol_H-M 'Pca2(1) '
_cod_database_code 7238727

loop_
_symmetry_equiv_pos_as_xyz
'x, y, z'
'-x, -y, z+1/2'
'-x+1/2, y, z+1/2'
'x+1/2, -y, z'

loop_
_atom_site_label
_atom_site_type_symbol
_atom_site_fract_x
_atom_site_fract_y
_atom_site_fract_z
_atom_site_U_iso_or_equiv
_atom_site_adp_type
_atom_site_occupancy
_atom_site_symmetry_multiplicity
_atom_site_calc_flag
_atom_site_refinement_flags
C1 C 0.33647(18) 0.33711(17) 0.3001(4) 0.0545(8) Uani 1 1 d .
C2 C 0.3935(2) 0.27859(17) 0.2540(4) 0.0550(7) Uani 1 1 d .
C3 C 0.3359(2) 0.20993(17) 0.2337(4) 0.0610(8) Uani 1 1 d .
H3A H 0.3594 0.1626 0.2005 0.073 Uiso 1 1 calc R
C4 C 0.2433(2) 0.22477(16) 0.2699(4) 0.0597(8) Uani 1 1 d .
C5 C 0.23608(19) 0.30652(15) 0.3149(4) 0.0626(9) Uani 1 1 d .
H5A H 0.2123 0.3127 0.4304 0.075 Uiso 1 1 calc R
H5B H 0.1938 0.3329 0.2368 0.075 Uiso 1 1 calc R
C6 C 0.3582(2) 0.41782(16) 0.3250(4) 0.0578(8) Uani 1 1 d .
C7 C 0.3115(2) 0.4599(2) 0.4485(4) 0.0779(11) Uani 1 1 d .
H7A H 0.2658 0.4364 0.5164 0.093 Uiso 1 1 calc R
C8 C 0.3310(3) 0.5358(3) 0.4731(6) 0.1005(13) Uani 1 1 d .
H8A H 0.2992 0.5629 0.5577 0.121 Uiso 1 1 calc R
C9 C 0.3969(3) 0.5714(2) 0.3741(7) 0.1037(15) Uani 1 1 d .
H9A H 0.4105 0.6227 0.3910 0.124 Uiso 1 1 calc R
C10 C 0.4427(3) 0.5312(2) 0.2499(6) 0.0942(12) Uani 1 1 d .
H10A H 0.4875 0.5555 0.1814 0.113 Uiso 1 1 calc R
C11 C 0.4235(2) 0.45526(18) 0.2246(5) 0.0752(10) Uani 1 1 d .
H11A H 0.4551 0.4289 0.1385 0.090 Uiso 1 1 calc R
C12 C 0.4982(2) 0.27582(17) 0.2350(4) 0.0588(8) Uani 1 1 d .
C13 C 0.5578(2) 0.31583(18) 0.3428(5) 0.0756(10) Uani 1 1 d .
H13A H 0.5322 0.3461 0.4288 0.091 Uiso 1 1 calc R
C14 C 0.6558(3) 0.3112(2) 0.3235(6) 0.0948(13) Uani 1 1 d .
H14A H 0.6956 0.3385 0.3960 0.114 Uiso 1 1 calc R
C15 C 0.6937(3) 0.2661(3) 0.1973(7) 0.1043(16) Uani 1 1 d .
H15A H 0.7594 0.2627 0.1845 0.125 Uiso 1 1 calc R
C16 C 0.6356(3) 0.2266(2) 0.0914(6) 0.0961(14) Uani 1 1 d .
H16A H 0.6617 0.1962 0.0061 0.115 Uiso 1 1 calc R
C17 C 0.5380(2) 0.23111(19) 0.1089(4) 0.0750(10) Uani 1 1 d .
H17A H 0.4988 0.2038 0.0352 0.090 Uiso 1 1 calc R
C18 C 0.1604(2) 0.17376(18) 0.2572(4) 0.0624(9) Uani 1 1 d .
C19 C 0.1659(2) 0.09469(19) 0.3021(4) 0.0649(8) Uani 1 1 d .
C20 C 0.2453(3) 0.06163(19) 0.3809(4) 0.0735(9) Uani 1 1 d .
H20A H 0.2968 0.0921 0.4103 0.088 Uiso 1 1 calc R
C21 C 0.2481(3) -0.0149(2) 0.4153(4) 0.0845(10) Uani 1 1 d .
H21A H 0.3016 -0.0359 0.4668 0.101 Uiso 1 1 calc R
C22 C 0.1711(3) -0.0614(2) 0.3733(5) 0.1000(13) Uani 1 1 d .
H22A H 0.1743 -0.1137 0.3925 0.120 Uiso 1 1 calc R
C23 C 0.0926(3) -0.0309(2) 0.3054(5) 0.0897(12) Uani 1 1 d .
H23A H 0.0411 -0.0623 0.2810 0.108 Uiso 1 1 calc R
C24 C 0.0858(3) 0.0475(2) 0.2698(4) 0.0779(10) Uani 1 1 d .
C25 C 0.0034(3) 0.0799(3) 0.2027(5) 0.0983(13) Uani 1 1 d .
H25A H -0.0491 0.0489 0.1831 0.118 Uiso 1 1 calc R
C26 C -0.0026(3) 0.1552(3) 0.1649(6) 0.0993(13) Uani 1 1 d .
H26A H -0.0590 0.1757 0.1230 0.119 Uiso 1 1 calc R
C27 C 0.0779(2) 0.2021(2) 0.1901(5) 0.0783(11) Uani 1 1 d .
H27A H 0.0747 0.2533 0.1604 0.094 Uiso 1 1 calc R

loop_
_atom_site_aniso_label
_atom_site_aniso_U_11
_atom_site_aniso_U_22
_atom_site_aniso_U_33
_atom_site_aniso_U_23
_atom_site_aniso_U_13
_atom_site_aniso_U_12
C1 0.0555(18) 0.0599(19) 0.0482(18) -0.0014(18) -0.0003(16) -0.0089(17)
C2 0.0615(18) 0.0562(18) 0.0474(19) 0.0000(16) -0.0004(16) -0.0057(18)
C3 0.0685(19) 0.058(2) 0.057(2) -0.0010(17) 0.0004(18) -0.0067(18)
C4 0.0653(19) 0.0584(19) 0.056(2) 0.0033(17) -0.0001(17) -0.0089(19)
C5 0.0678(19) 0.069(2) 0.0507(19) 0.0047(18) 0.0037(17) -0.0067(17)
C6 0.0576(18) 0.059(2) 0.057(2) -0.004(2) -0.0056(17) 0.0028(17)
C7 0.082(3) 0.073(3) 0.079(3) -0.009(2) 0.004(2) 0.010(2)
C8 0.122(4) 0.079(3) 0.100(3) -0.027(3) -0.014(3) 0.024(3)
C9 0.107(3) 0.055(3) 0.149(4) -0.010(3) -0.043(3) 0.008(3)
C10 0.088(3) 0.064(3) 0.131(4) 0.015(3) -0.010(3) -0.011(2)
C11 0.078(2) 0.062(2) 0.085(3) -0.002(2) 0.009(2) -0.0037(19)
C12 0.0628(19) 0.0518(18) 0.062(2) 0.0044(19) -0.0014(19) -0.0012(18)
C13 0.072(2) 0.075(2) 0.080(2) 0.008(2) -0.011(2) -0.012(2)
C14 0.069(3) 0.101(3) 0.115(4) 0.033(3) -0.031(3) -0.024(2)
C15 0.065(3) 0.111(4) 0.136(4) 0.049(4) 0.006(3) 0.016(3)
C16 0.085(3) 0.090(3) 0.113(4) 0.022(3) 0.025(3) 0.020(3)
C17 0.069(2) 0.068(2) 0.089(3) 0.007(2) 0.009(2) 0.002(2)
C18 0.066(2) 0.072(2) 0.050(2) 0.0008(19) 0.0017(17) -0.0117(19)
C19 0.073(2) 0.076(2) 0.0458(19) -0.0029(19) 0.0040(18) -0.019(2)
C20 0.092(3) 0.071(2) 0.058(2) 0.0024(19) 0.001(2) -0.019(2)
C21 0.109(3) 0.080(3) 0.064(2) 0.006(2) 0.001(2) -0.011(3)
C22 0.142(4) 0.081(3) 0.078(3) 0.009(2) 0.010(3) -0.027(3)
C23 0.109(3) 0.088(3) 0.072(3) 0.001(2) 0.008(2) -0.041(3)
C24 0.091(3) 0.087(3) 0.056(2) 0.001(2) -0.001(2) -0.029(2)
C25 0.083(3) 0.132(4) 0.080(3) 0.002(3) -0.006(2) -0.042(3)
C26 0.075(3) 0.130(4) 0.093(3) 0.013(3) -0.017(2) -0.020(3)
C27 0.067(2) 0.094(3) 0.074(3) 0.008(2) -0.0122(19) -0.011(2)

loop_
_atom_type_symbol
_atom_type_description
_atom_type_scat_dispersion_real
_atom_type_scat_dispersion_imag
_atom_type_scat_source
C C 0.0033 0.0016 'International Tables Vol C Tables 4.2.6.8 and 6.1.1.4'
H H 0.0000 0.0000 'International Tables Vol C Tables 4.2.6.8 and 6.1.1.4'

loop_
_geom_angle_atom_site_label_1
_geom_angle_atom_site_label_2
_geom_angle_atom_site_label_3
_geom_angle
C2 C1 C6 130.4(3)
C2 C1 C5 107.7(2)
C6 C1 C5 121.9(3)
C1 C2 C3 109.1(2)
C1 C2 C12 129.9(3)
C3 C2 C12 120.9(3)
C4 C3 C2 110.5(3)
C4 C3 H3A 124.7
C2 C3 H3A 124.7
C3 C4 C18 128.9(3)
C3 C4 C5 107.5(3)
C18 C4 C5 123.4(3)
C4 C5 C1 105.2(2)
C4 C5 H5A 110.7
C1 C5 H5A 110.7
C4 C5 H5B 110.7
C1 C5 H5B 110.7
H5A C5 H5B 108.8
C11 C6 C7 117.5(3)
C11 C6 C1 121.8(3)
C7 C6 C1 120.8(3)
C8 C7 C6 121.4(4)
C8 C7 H7A 119.3
C6 C7 H7A 119.3
C9 C8 C7 120.2(4)
C9 C8 H8A 119.9
C7 C8 H8A 119.9
C10 C9 C8 119.4(4)
C10 C9 H9A 120.3
C8 C9 H9A 120.3
C9 C10 C11 120.8(4)
C9 C10 H10A 119.6
C11 C10 H10A 119.6
C6 C11 C10 120.8(4)
C6 C11 H11A 119.6
C10 C11 H11A 119.6
C17 C12 C13 118.7(3)
C17 C12 C2 119.6(3)
C13 C12 C2 121.7(3)
C12 C13 C14 120.4(4)
C12 C13 H13A 119.8
C14 C13 H13A 119.8
C15 C14 C13 119.9(4)
C15 C14 H14A 120.1
C13 C14 H14A 120.1
C16 C15 C14 120.0(4)
C16 C15 H15A 120.0
C14 C15 H15A 120.0
C15 C16 C17 120.6(4)
C15 C16 H16A 119.7
C17 C16 H16A 119.7
C12 C17 C16 120.4(4)
C12 C17 H17A 119.8
C16 C17 H17A 119.8
C27 C18 C19 119.5(3)
C27 C18 C4 118.4(3)
C19 C18 C4 122.0(3)
C20 C19 C24 117.9(3)
C20 C19 C18 123.5(3)
C24 C19 C18 118.6(3)
C21 C20 C19 121.0(3)
C21 C20 H20A 119.5
C19 C20 H20A 119.5
C20 C21 C22 120.3(4)
C20 C21 H21A 119.9
C22 C21 H21A 119.9
C23 C22 C21 120.0(4)
C23 C22 H22A 120.0
C21 C22 H22A 120.0
C22 C23 C24 121.8(4)
C22 C23 H23A 119.1
C24 C23 H23A 119.1
C25 C24 C23 122.0(4)
C25 C24 C19 119.2(4)
C23 C24 C19 118.7(4)
C26 C25 C24 122.1(4)
C26 C25 H25A 118.9
C24 C25 H25A 118.9
C25 C26 C27 119.1(4)
C25 C26 H26A 120.5
C27 C26 H26A 120.5
C18 C27 C26 121.4(3)
C18 C27 H27A 119.3
C26 C27 H27A 119.3

loop_
_geom_bond_atom_site_label_1
_geom_bond_atom_site_label_2
_geom_bond_distance
C1 C2 1.352(3)
C1 C6 1.462(4)
C1 C5 1.514(3)
C2 C3 1.460(4)
C2 C12 1.481(4)
C3 C4 1.358(4)
C3 H3A 0.9300
C4 C18 1.473(4)
C4 C5 1.481(3)
C5 H5A 0.9700
C5 H5B 0.9700
C6 C11 1.376(4)
C6 C7 1.383(4)
C7 C8 1.373(4)
C7 H7A 0.9300
C8 C9 1.359(5)
C8 H8A 0.9300
C9 C10 1.363(6)
C9 H9A 0.9300
C10 C11 1.375(4)
C10 H10A 0.9300
C11 H11A 0.9300
C12 C17 1.379(4)
C12 C13 1.381(4)
C13 C14 1.387(4)
C13 H13A 0.9300
C14 C15 1.373(5)
C14 H14A 0.9300
C15 C16 1.354(5)
C15 H15A 0.9300
C16 C17 1.383(4)
C16 H16A 0.9300
C17 H17A 0.9300
C18 C27 1.366(4)
C18 C19 1.433(4)
C19 C20 1.401(4)
C19 C24 1.420(4)
C20 C21 1.371(4)
C20 H20A 0.9300
C21 C22 1.396(5)
C21 H21A 0.9300
C22 C23 1.337(4)
C22 H22A 0.9300
C23 C24 1.406(5)
C23 H23A 0.9300
C24 C25 1.392(5)
C25 C26 1.357(5)
C25 H25A 0.9300
C26 C27 1.414(4)
C26 H26A 0.9300
C27 H27A 0.9300

loop_
_geom_torsion_atom_site_label_1
_geom_torsion_atom_site_label_2
_geom_torsion_atom_site_label_3
_geom_torsion_atom_site_label_4
_geom_torsion
C6 C1 C2 C3 -175.5(3)
C5 C1 C2 C3 1.1(3)
C6 C1 C2 C12 8.6(5)
C5 C1 C2 C12 -174.8(3)
C1 C2 C3 C4 -1.1(4)
C12 C2 C3 C4 175.2(3)
C2 C3 C4 C18 176.3(3)
C2 C3 C4 C5 0.6(4)
C3 C4 C5 C1 0.0(3)
C18 C4 C5 C1 -176.0(3)
C2 C1 C5 C4 -0.7(3)
C6 C1 C5 C4 176.3(3)
C2 C1 C6 C11 35.7(5)
C5 C1 C6 C11 -140.5(3)
C2 C1 C6 C7 -146.0(3)
C5 C1 C6 C7 37.8(4)
C11 C6 C7 C8 -1.5(5)
C1 C6 C7 C8 -179.9(3)
C6 C7 C8 C9 0.6(6)
C7 C8 C9 C10 0.4(7)
C8 C9 C10 C11 -0.4(6)
C7 C6 C11 C10 1.5(5)
C1 C6 C11 C10 179.8(3)
C9 C10 C11 C6 -0.6(6)
C1 C2 C12 C17 -145.1(3)
C3 C2 C12 C17 39.5(4)
C1 C2 C12 C13 36.3(5)
C3 C2 C12 C13 -139.2(3)
C17 C12 C13 C14 0.3(5)
C2 C12 C13 C14 179.0(3)
C12 C13 C14 C15 -0.4(5)
C13 C14 C15 C16 0.3(6)
C14 C15 C16 C17 0.0(6)
C13 C12 C17 C16 0.0(5)
C2 C12 C17 C16 -178.7(3)
C15 C16 C17 C12 -0.1(6)
C3 C4 C18 C27 -137.5(4)
C5 C4 C18 C27 37.6(4)
C3 C4 C18 C19 38.3(5)
C5 C4 C18 C19 -146.7(3)
C27 C18 C19 C20 -176.1(3)
C4 C18 C19 C20 8.3(5)
C27 C18 C19 C24 2.1(4)
C4 C18 C19 C24 -173.6(3)
C24 C19 C20 C21 4.3(5)
C18 C19 C20 C21 -177.5(3)
C19 C20 C21 C22 -0.5(5)
C20 C21 C22 C23 -2.7(6)
C21 C22 C23 C24 1.9(6)
C22 C23 C24 C25 -178.5(4)
C22 C23 C24 C19 2.0(5)
C20 C19 C24 C25 175.5(3)
C18 C19 C24 C25 -2.7(4)
C20 C19 C24 C23 -5.0(4)
C18 C19 C24 C23 176.7(3)
C23 C24 C25 C26 -178.6(4)
C19 C24 C25 C26 0.8(6)
C24 C25 C26 C27 1.7(6)
C19 C18 C27 C26 0.4(5)
C4 C18 C27 C26 176.3(3)
C25 C26 C27 C18 -2.4(6)
